data_2224211
loop_
_publ_author_name
'Chang, Jian-Guo'
'Lu, Jie'
'Zhao, Ren-Gao'

_publ_section_title (<i>E</i>,<i>E</i>)-2,5-Bis(5-chloro-2-methoxyphenyl)-3,4-diazahexa-2,4-diene
_journal_coeditor_code FL2273
_journal_issue 12
_journal_name_full 'Acta Crystallographica Section E'
_journal_page_first o3185
_journal_paper_doi 10.1107/S1600536809048351
_journal_volume 65
_journal_year 2009
_chemical_formula_iupac 'C18 H18 Cl2 N2 O2'
_chemical_formula_moiety 'C18 H18 Cl2 N2 O2'
_chemical_formula_sum 'C18 H18 Cl2 N2 O2'
_chemical_formula_weight 365.24
_chemical_name_systematic
;
(<i>E</i>,<i>E</i>)-2,5-Bis(5-chloro-2-methoxyphenyl)-3,4-diazahexa-2,4-diene
;
_space_group_IT_number 18
_symmetry_cell_setting orthorhombic
_symmetry_space_group_name_Hall 'P 2 2ab'
_symmetry_space_group_name_H-M 'P 21 21 2'
_atom_sites_solution_hydrogens geom
_atom_sites_solution_primary direct
_atom_sites_solution_secondary difmap
_cell_angle_alpha 90.00
_cell_angle_beta 90.00
_cell_angle_gamma 90.00
_cell_formula_units_Z 2
_cell_length_a 7.9030(19)
_cell_length_b 27.862(7)
_cell_length_c 3.9819(10)
_cell_measurement_reflns_used 2313
_cell_measurement_temperature 295(2)
_cell_measurement_theta_max 27.79
_cell_measurement_theta_min 2.68
_cell_volume 876.8(4)
_computing_cell_refinement 'SAINT (Bruker, 2005)'
_computing_data_collection 'APEX2 (Bruker, 2005)'
_computing_data_reduction 'SAINT (Bruker, 2005)'
_computing_molecular_graphics 'SHELXTL (Sheldrick, 2008)'
_computing_publication_material 'SHELXTL (Sheldrick, 2008)'
_computing_structure_refinement 'SHELXL97 (Sheldrick, 2008)'
_computing_structure_solution 'SHELXS97 (Sheldrick, 2008)'
_diffrn_ambient_temperature 295(2)
_diffrn_measured_fraction_theta_full 1.000
_diffrn_measured_fraction_theta_max 1.000
_diffrn_measurement_device_type 'Bruker APEXII CCD area detector'
_diffrn_measurement_method 'phi and omega scans'
_diffrn_radiation_monochromator graphite
_diffrn_radiation_source 'fine-focus sealed tube'
_diffrn_radiation_type MoK\a
_diffrn_radiation_wavelength 0.71073
_diffrn_reflns_av_R_equivalents 0.0188
_diffrn_reflns_av_sigmaI/netI 0.0211
_diffrn_reflns_limit_h_max 8
_diffrn_reflns_limit_h_min -9
_diffrn_reflns_limit_k_max 32
_diffrn_reflns_limit_k_min -33
_diffrn_reflns_limit_l_max 4
_diffrn_reflns_limit_l_min -4
_diffrn_reflns_number 4469
_diffrn_reflns_theta_full 25.04
_diffrn_reflns_theta_max 25.04
_diffrn_reflns_theta_min 1.46
_exptl_absorpt_coefficient_mu 0.383
_exptl_absorpt_correction_T_max 0.9555
_exptl_absorpt_correction_T_min 0.9205
_exptl_absorpt_correction_type multi-scan
_exptl_absorpt_process_details '(SADABS; Sheldrick, 2003)'
_exptl_crystal_colour colourless
_exptl_crystal_density_diffrn 1.383
_exptl_crystal_density_method 'not measured'
_exptl_crystal_description block
_exptl_crystal_F_000 380
_exptl_crystal_size_max 0.22
_exptl_crystal_size_mid 0.16
_exptl_crystal_size_min 0.12
_refine_diff_density_max 0.123
_refine_diff_density_min -0.220
_refine_ls_abs_structure_details 'Flack (1983), 592 Friedel pairs'
_refine_ls_abs_structure_Flack 0.08(12)
_refine_ls_extinction_method none
_refine_ls_goodness_of_fit_ref 1.007
_refine_ls_hydrogen_treatment constr
_refine_ls_matrix_type full
_refine_ls_number_parameters 111
_refine_ls_number_reflns 1566
_refine_ls_number_restraints 0
_refine_ls_restrained_S_all 1.007
_refine_ls_R_factor_all 0.0412
_refine_ls_R_factor_gt 0.0360
_refine_ls_shift/su_max 0.000
_refine_ls_shift/su_mean 0.000
_refine_ls_structure_factor_coef Fsqd
_refine_ls_weighting_details 'calc w=1/[\s^2^(Fo^2^)+(0.1019P)^2^+0.021P] where P=(Fo^2^+2Fc^2^)/3'
_refine_ls_weighting_scheme calc
_refine_ls_wR_factor_gt 0.1230
_refine_ls_wR_factor_ref 0.1293
_reflns_number_gt 1417
_reflns_number_total 1566
_reflns_threshold_expression I>2sigma(I)
_cod_data_source_file fl2273.cif
_cod_data_source_block I
_cod_depositor_comments
;
The following automatic conversions were performed:
'_symmetry_cell_setting' value 'Orthorhombic' changed to 'orthorhombic'
according to '/home/saulius/struct/CIF-dictionaries/cif_core.dic'
dictionary named 'cif_core.dic' version 2.4.1 from
2010-06-29.

'_geom_hbond_publ_flag' value 'Y' changed to 'y' according to
'/home/saulius/struct/CIF-dictionaries/cif_core.dic' dictionary named
'cif_core.dic' version 2.4.1 from 2010-06-29.

Automatic conversion script
Id: cif_fix_enum 1527 2010-12-29 10:47:43Z saulius 

The following automatic conversions were performed:

'_symmetry_cell_setting' value 'Orthorhombic' changed to
'orthorhombic' according to
/home/saulius/struct/CIF-dictionaries/cif_core.dic dictionary named
'cif_core.dic' version 2.4.1 from
2010-06-29.

'_geom_hbond_publ_flag' value 'Y' changed to 'y'
according to /home/saulius/struct/CIF-dictionaries/cif_core.dic
dictionary named 'cif_core.dic' version 2.4.1 from 2010-06-29.

Automatic conversion script
Id: cif_fix_values 1715 2011-07-08 13:25:40Z adriana 
;
_cod_database_code 2224211
_cod_database_fobs_code 2224211

loop_
_symmetry_equiv_pos_as_xyz
'x, y, z'
'-x, -y, z'
'-x+1/2, y+1/2, -z'
'x+1/2, -y+1/2, -z'

loop_
_atom_site_type_symbol
_atom_site_label
_atom_site_fract_x
_atom_site_fract_y
_atom_site_fract_z
_atom_site_U_iso_or_equiv
_atom_site_adp_type
_atom_site_calc_flag
_atom_site_refinement_flags
_atom_site_occupancy
_atom_site_disorder_assembly
_atom_site_disorder_group
Cl Cl1 0.35358(10) 0.29469(2) 0.1116(2) 0.0643(3) Uani d . 1 . .
O O1 0.9306(2) 0.40920(6) 0.5876(6) 0.0520(5) Uani d . 1 . .
N N1 0.5044(3) 0.47464(6) 0.4965(5) 0.0367(5) Uani d . 1 . .
C C1 0.6541(3) 0.40440(7) 0.3671(6) 0.0333(5) Uani d . 1 . .
C C2 0.8000(3) 0.38071(8) 0.4798(6) 0.0373(6) Uani d . 1 . .
C C3 0.8050(4) 0.33068(10) 0.4871(7) 0.0487(7) Uani d . 1 . .
H H3 0.9006 0.3150 0.5674 0.058 Uiso calc R 1 . .
C C4 0.6670(3) 0.30434(8) 0.3743(7) 0.0468(7) Uani d . 1 . .
H H4 0.6702 0.2710 0.3770 0.056 Uiso calc R 1 . .
C C5 0.5261(4) 0.32784(9) 0.2588(7) 0.0429(6) Uani d . 1 . .
C C6 0.5175(3) 0.37744(8) 0.2532(6) 0.0381(6) Uani d . 1 . .
H H6 0.4208 0.3927 0.1736 0.046 Uiso calc R 1 . .
C C7 1.0770(4) 0.38654(12) 0.7221(9) 0.0611(8) Uani d . 1 . .
H H7A 1.0453 0.3671 0.9111 0.092 Uiso calc R 1 . .
H H7B 1.1565 0.4106 0.7929 0.092 Uiso calc R 1 . .
H H7C 1.1279 0.3667 0.5532 0.092 Uiso calc R 1 . .
C C8 0.6407(3) 0.45789(8) 0.3653(6) 0.0330(5) Uani d . 1 . .
C C9 0.7746(3) 0.48801(9) 0.2056(7) 0.0413(6) Uani d . 1 . .
H H9A 0.7244 0.5081 0.0369 0.062 Uiso calc R 1 . .
H H9B 0.8580 0.4676 0.1039 0.062 Uiso calc R 1 . .
H H9C 0.8274 0.5077 0.3734 0.062 Uiso calc R 1 . .

loop_
_atom_site_aniso_label
_atom_site_aniso_U_11
_atom_site_aniso_U_22
_atom_site_aniso_U_33
_atom_site_aniso_U_12
_atom_site_aniso_U_13
_atom_site_aniso_U_23
Cl1 0.0758(5) 0.0434(4) 0.0738(5) -0.0196(3) -0.0095(5) -0.0004(4)
O1 0.0404(9) 0.0499(10) 0.0656(13) 0.0104(8) -0.0170(10) -0.0051(10)
N1 0.0331(10) 0.0273(9) 0.0497(12) 0.0040(8) -0.0013(9) 0.0009(9)
C1 0.0368(12) 0.0316(12) 0.0315(11) 0.0055(9) 0.0014(11) 0.0012(9)
C2 0.0404(13) 0.0386(12) 0.0329(12) 0.0102(10) -0.0014(10) -0.0024(10)
C3 0.0568(16) 0.0408(13) 0.0485(15) 0.0213(12) -0.0006(13) 0.0047(12)
C4 0.0618(17) 0.0286(11) 0.0500(15) 0.0080(11) 0.0084(15) 0.0008(11)
C5 0.0567(16) 0.0327(12) 0.0392(13) -0.0037(12) 0.0022(12) 0.0010(10)
C6 0.0382(13) 0.0343(12) 0.0420(13) 0.0049(10) -0.0002(11) 0.0035(10)
C7 0.0409(14) 0.082(2) 0.0605(19) 0.0158(15) -0.0150(13) -0.0022(17)
C8 0.0340(11) 0.0311(11) 0.0337(11) 0.0024(9) -0.0040(11) -0.0019(9)
C9 0.0400(12) 0.0362(13) 0.0475(15) -0.0018(11) 0.0057(11) -0.0039(11)

loop_
_atom_type_symbol
_atom_type_description
_atom_type_scat_dispersion_real
_atom_type_scat_dispersion_imag
_atom_type_scat_source
C C 0.0033 0.0016 'International Tables Vol C Tables 4.2.6.8 and 6.1.1.4'
H H 0.0000 0.0000 'International Tables Vol C Tables 4.2.6.8 and 6.1.1.4'
N N 0.0061 0.0033 'International Tables Vol C Tables 4.2.6.8 and 6.1.1.4'
O O 0.0106 0.0060 'International Tables Vol C Tables 4.2.6.8 and 6.1.1.4'
Cl Cl 0.1484 0.1585 'International Tables Vol C Tables 4.2.6.8 and 6.1.1.4'

loop_
_geom_angle_atom_site_label_1
_geom_angle_atom_site_label_2
_geom_angle_atom_site_label_3
_geom_angle_site_symmetry_1
_geom_angle_site_symmetry_3
_geom_angle
_geom_angle_publ_flag
C2 O1 C7 . . 118.2(2) ?
C8 N1 N1 . 2_665 113.8(2) ?
C6 C1 C2 . . 119.2(2) ?
C6 C1 C8 . . 118.9(2) ?
C2 C1 C8 . . 121.9(2) ?
O1 C2 C3 . . 123.4(2) ?
O1 C2 C1 . . 116.53(19) ?
C3 C2 C1 . . 120.0(2) ?
C4 C3 C2 . . 119.9(2) ?
C4 C3 H3 . . 120.0 ?
C2 C3 H3 . . 120.0 ?
C5 C4 C3 . . 119.6(2) ?
C5 C4 H4 . . 120.2 ?
C3 C4 H4 . . 120.2 ?
C4 C5 C6 . . 121.5(3) ?
C4 C5 Cl1 . . 119.57(19) ?
C6 C5 Cl1 . . 118.9(2) ?
C5 C6 C1 . . 119.7(2) ?
C5 C6 H6 . . 120.1 ?
C1 C6 H6 . . 120.1 ?
O1 C7 H7A . . 109.5 ?
O1 C7 H7B . . 109.5 ?
H7A C7 H7B . . 109.5 ?
O1 C7 H7C . . 109.5 ?
H7A C7 H7C . . 109.5 ?
H7B C7 H7C . . 109.5 ?
N1 C8 C9 . . 124.3(2) ?
N1 C8 C1 . . 114.8(2) ?
C9 C8 C1 . . 120.9(2) ?
C8 C9 H9A . . 109.5 ?
C8 C9 H9B . . 109.5 ?
H9A C9 H9B . . 109.5 ?
C8 C9 H9C . . 109.5 ?
H9A C9 H9C . . 109.5 ?
H9B C9 H9C . . 109.5 ?

loop_
_geom_bond_atom_site_label_1
_geom_bond_atom_site_label_2
_geom_bond_site_symmetry_2
_geom_bond_distance
_geom_bond_publ_flag
Cl1 C5 . 1.748(3) ?
O1 C2 . 1.371(3) ?
O1 C7 . 1.422(3) ?
N1 C8 . 1.285(3) ?
N1 N1 2_665 1.415(3) ?
C1 C6 . 1.391(3) ?
C1 C2 . 1.403(3) ?
C1 C8 . 1.494(3) ?
C2 C3 . 1.395(4) ?
C3 C4 . 1.389(4) ?
C3 H3 . 0.9300 ?
C4 C5 . 1.371(4) ?
C4 H4 . 0.9300 ?
C5 C6 . 1.384(3) ?
C6 H6 . 0.9300 ?
C7 H7A . 0.9600 ?
C7 H7B . 0.9600 ?
C7 H7C . 0.9600 ?
C8 C9 . 1.493(3) ?
C9 H9A . 0.9600 ?
C9 H9B . 0.9600 ?
C9 H9C . 0.9600 ?

loop_
_geom_hbond_atom_site_label_D
_geom_hbond_atom_site_label_H
_geom_hbond_atom_site_label_A
_geom_hbond_site_symmetry_A
_geom_hbond_distance_DH
_geom_hbond_distance_HA
_geom_hbond_distance_DA
_geom_hbond_angle_DHA
_geom_hbond_publ_flag
C9 H9B O1 1_554 0.96 2.68 3.521(3) 146.0 y

loop_
_geom_torsion_atom_site_label_1
_geom_torsion_atom_site_label_2
_geom_torsion_atom_site_label_3
_geom_torsion_atom_site_label_4
_geom_torsion_site_symmetry_1
_geom_torsion_site_symmetry_2
_geom_torsion_site_symmetry_3
_geom_torsion_site_symmetry_4
_geom_torsion
_geom_torsion_publ_flag
C7 O1 C2 C3 . . . . -1.7(4) ?
C7 O1 C2 C1 . . . . 176.4(2) ?
C6 C1 C2 O1 . . . . 179.7(2) ?
C8 C1 C2 O1 . . . . -0.2(3) ?
C6 C1 C2 C3 . . . . -2.1(4) ?
C8 C1 C2 C3 . . . . 178.0(2) ?
O1 C2 C3 C4 . . . . 179.8(2) ?
C1 C2 C3 C4 . . . . 1.7(4) ?
C2 C3 C4 C5 . . . . -0.5(4) ?
C3 C4 C5 C6 . . . . -0.3(4) ?
C3 C4 C5 Cl1 . . . . 179.2(2) ?
C4 C5 C6 C1 . . . . -0.1(4) ?
Cl1 C5 C6 C1 . . . . -179.54(19) ?
C2 C1 C6 C5 . . . . 1.3(4) ?
C8 C1 C6 C5 . . . . -178.8(2) ?
N1 N1 C8 C9 2_665 . . . -3.8(3) ?
N1 N1 C8 C1 2_665 . . . 179.13(16) ?
C6 C1 C8 N1 . . . . 48.8(3) ?
C2 C1 C8 N1 . . . . -131.3(2) ?
C6 C1 C8 C9 . . . . -128.4(2) ?
C2 C1 C8 C9 . . . . 51.5(3) ?
